data_2210761
loop_
_publ_author_name
'Shea-Lin Ng'
'Ibrahim Abdul Razak'
'Hoong-Kun Fun'
'P. S. Patil'
'S. M. Dharmaprakash'

_publ_section_title
;
 The 0.893/0.104/0.003 cocrystal of
 1-(4-methylphenyl)-3-(3,4,5-trimethoxyphenyl)prop-2-en-1-one,
 3-(3-chloro-4,5-dimethoxyphenyl)-1-(4-methylphenyl)prop-2-en-1-one and
 3-(3,5-dichloro-4-methoxyphenyl)-1-(4-methylphenyl)prop-2-en-1-one
;
_journal_coeditor_code RN2014
_journal_issue 10
_journal_name_full 'Acta Crystallographica Section E'
_journal_page_first o4650
_journal_page_last o4652
_journal_paper_doi 10.1107/S1600536806037275
_journal_volume 62
_journal_year 2006
_chemical_formula_iupac '0.893C19 H20 O4, 0.104C18 H17 Cl O3, 0.003C17 H14 Cl2 O'
_chemical_formula_moiety 'C18.89 H19.66 Cl0.11 O3.89'
_chemical_formula_sum 'C18.89 H19.66 Cl0.11 O3.89'
_chemical_formula_weight 312.84
_chemical_name_systematic
;
1-(4-methylphenyl)-3-(3,4,5-trimethoxyphenyl)prop-2-en-1-one--
3-(3-chloro-4,5-dimethoxyphenyl)-1-(4-methylphenyl)prop-2-en-1-one--
3-(3,5-dichloro-4-methoxyphenyl)-1-(4-methylphenyl)prop-2-en-1-one
(0.893/0.104/0.003)
;
_space_group_IT_number 14
_symmetry_cell_setting monoclinic
_symmetry_space_group_name_Hall '-P 2ybc'
_symmetry_space_group_name_H-M 'P 1 21/c 1'
_atom_sites_solution_hydrogens geom
_atom_sites_solution_primary direct
_atom_sites_solution_secondary difmap
_audit_creation_method SHELXL-97
_cell_angle_alpha 90.00
_cell_angle_beta 97.6830(10)
_cell_angle_gamma 90.00
_cell_formula_units_Z 4
_cell_length_a 12.0743(2)
_cell_length_b 8.9473(2)
_cell_length_c 15.0565(3)
_cell_measurement_reflns_used 9002
_cell_measurement_temperature 100.00(10)
_cell_measurement_theta_max 35.00
_cell_measurement_theta_min 1.70
_cell_volume 1611.99(6)
_computing_cell_refinement APEX2
_computing_data_collection 'APEX2 (Bruker, 2005)'
_computing_data_reduction 'SAINT (Bruker, 2005)'
_computing_molecular_graphics SHELXTL
_computing_publication_material
;
SHELXTL, PARST (Nardelli, 1995) and PLATON (Spek, 2003)
;
_computing_structure_refinement SHELXTL
_computing_structure_solution 'SHELXTL (Sheldrick, 1998)'
_diffrn_ambient_temperature 297(2)
_diffrn_detector_area_resol_mean 8.33
_diffrn_measured_fraction_theta_full 0.998
_diffrn_measured_fraction_theta_max 0.998
_diffrn_measurement_device_type
;
Bruker SMART APEX2 CCD area-detector
;
_diffrn_measurement_method \w
_diffrn_radiation_monochromator graphite
_diffrn_radiation_source 'fine-focus sealed tube'
_diffrn_radiation_type MoK\a
_diffrn_radiation_wavelength 0.71073
_diffrn_reflns_av_R_equivalents 0.0260
_diffrn_reflns_av_sigmaI/netI 0.0327
_diffrn_reflns_limit_h_max 18
_diffrn_reflns_limit_h_min -19
_diffrn_reflns_limit_k_max 14
_diffrn_reflns_limit_k_min -13
_diffrn_reflns_limit_l_max 24
_diffrn_reflns_limit_l_min -16
_diffrn_reflns_number 24407
_diffrn_reflns_theta_full 35.00
_diffrn_reflns_theta_max 35.00
_diffrn_reflns_theta_min 1.70
_diffrn_standards_number 0
_exptl_absorpt_coefficient_mu 0.107
_exptl_absorpt_correction_T_max 0.9591
_exptl_absorpt_correction_T_min 0.8722
_exptl_absorpt_correction_type multi-scan
_exptl_absorpt_process_details '(SADABS; Bruker, 2005)'
_exptl_crystal_colour yellow
_exptl_crystal_density_diffrn 1.289
_exptl_crystal_density_method 'not measured'
_exptl_crystal_description Block
_exptl_crystal_F_000 664
_exptl_crystal_size_max 0.58
_exptl_crystal_size_mid 0.55
_exptl_crystal_size_min 0.39
_refine_diff_density_max 0.555
_refine_diff_density_min -0.249
_refine_ls_extinction_method none
_refine_ls_goodness_of_fit_ref 1.040
_refine_ls_hydrogen_treatment constr
_refine_ls_matrix_type full
_refine_ls_number_parameters 232
_refine_ls_number_reflns 7095
_refine_ls_number_restraints 0
_refine_ls_restrained_S_all 1.040
_refine_ls_R_factor_all 0.0718
_refine_ls_R_factor_gt 0.0464
_refine_ls_shift/su_max 0.001
_refine_ls_shift/su_mean 0.000
_refine_ls_structure_factor_coef Fsqd
_refine_ls_weighting_details 'calc w=1/[\s^2^(Fo^2^)+(0.0757P)^2^+0.394P] where P=(Fo^2^+2Fc^2^)/3'
_refine_ls_weighting_scheme calc
_refine_ls_wR_factor_gt 0.1241
_refine_ls_wR_factor_ref 0.1480
_reflns_number_gt 5116
_reflns_number_total 7095
_reflns_threshold_expression I>2\s(I)
_cod_data_source_file rn2014.cif
_cod_data_source_block I
_cod_original_sg_symbol_H-M 'P 21/c'
_cod_database_code 2210761
_cod_database_fobs_code 2210761

loop_
_symmetry_equiv_pos_as_xyz
'x, y, z'
'-x, y+1/2, -z+1/2'
'-x, -y, -z'
'x, -y-1/2, z-1/2'

loop_
_atom_site_type_symbol
_atom_site_label
_atom_site_fract_x
_atom_site_fract_y
_atom_site_fract_z
_atom_site_U_iso_or_equiv
_atom_site_adp_type
_atom_site_calc_flag
_atom_site_refinement_flags
_atom_site_occupancy
_atom_site_disorder_assembly
_atom_site_disorder_group
O O1 0.00457(6) 0.44042(8) -0.14344(5) 0.02055(15) Uani d . 1 . .
O O2 0.35416(8) 0.66410(15) 0.27931(7) 0.0193(2) Uani d P 0.929(4) A 1
C C19 0.27144(19) 0.57235(16) 0.31280(8) 0.0221(2) Uani d P 0.929(4) A 1
H H19A 0.2802 0.5785 0.3770 0.033 Uiso calc PR 0.929(4) A 1
H H19B 0.2806 0.4705 0.2950 0.033 Uiso calc PR 0.929(4) A 1
H H19C 0.1982 0.6067 0.2887 0.033 Uiso calc PR 0.929(4) A 1
Cl Cl1 0.3204(4) 0.6075(5) 0.3027(3) 0.025(3) Uani d P 0.071(4) A 2
O O4 0.55751(10) 0.79786(17) 0.04989(10) 0.0291(3) Uani d P 0.958(4) A 1
C C18 0.57072(10) 0.8067(2) -0.04338(8) 0.0379(4) Uani d P 0.958(4) A 1
H H18A 0.6398 0.8561 -0.0497 0.057 Uiso calc PR 0.958(4) A 1
H H18B 0.5096 0.8620 -0.0749 0.057 Uiso calc PR 0.958(4) A 1
H H18C 0.5716 0.7077 -0.0679 0.057 Uiso calc PR 0.958(4) A 1
Cl Cl2 0.5737(8) 0.8197(13) 0.0196(10) 0.036(4) Uani d P 0.042(4) A 2
O O3 0.53358(6) 0.78481(9) 0.22367(5) 0.02269(16) Uani d . 1 . .
C C1 0.15817(8) 0.54877(11) -0.32015(7) 0.01910(17) Uani d . 1 . .
H H1A 0.1933 0.6324 -0.2926 0.023 Uiso calc R 1 . .
C C2 0.16377(8) 0.52182(11) -0.41037(7) 0.01939(18) Uani d . 1 . .
H H2A 0.2007 0.5893 -0.4431 0.023 Uiso calc R 1 . .
C C3 0.11454(8) 0.39458(11) -0.45255(6) 0.01786(17) Uani d . 1 . .
C C4 0.05877(8) 0.29575(11) -0.40197(7) 0.02041(18) Uani d . 1 . .
H H4A 0.0269 0.2094 -0.4287 0.024 Uiso calc R 1 . .
C C5 0.05010(8) 0.32436(11) -0.31241(7) 0.01918(18) Uani d . 1 . .
H H5A 0.0109 0.2588 -0.2802 0.023 Uiso calc R 1 . .
C C6 0.10018(8) 0.45131(10) -0.27060(6) 0.01643(16) Uani d . 1 . .
C C7 0.08941(8) 0.47898(10) -0.17433(6) 0.01653(16) Uani d . 1 . .
C C8 0.18579(8) 0.54776(11) -0.11823(6) 0.01781(17) Uani d . 1 . .
H H8A 0.2431 0.5900 -0.1454 0.021 Uiso calc R 1 . .
C C9 0.19186(8) 0.55010(11) -0.02854(6) 0.01756(17) Uani d . 1 . .
H H9A 0.1312 0.5108 -0.0043 0.021 Uiso calc R 1 . .
C C10 0.28400(8) 0.60804(11) 0.03482(6) 0.01717(17) Uani d . 1 . .
C C11 0.27363(8) 0.60093(11) 0.12617(6) 0.01764(17) Uani d . 1 A .
H H11A 0.2109 0.5571 0.1449 0.021 Uiso calc R 1 . .
C C12 0.35775(8) 0.65971(11) 0.18914(6) 0.01742(17) Uani d . 1 . .
C C13 0.45229(8) 0.72542(12) 0.16118(6) 0.01853(17) Uani d . 1 A .
C C14 0.46254(8) 0.73158(13) 0.06947(7) 0.02040(18) Uani d . 1 . .
C C15 0.37924(8) 0.67275(12) 0.00631(6) 0.02003(18) Uani d . 1 A .
H H15A 0.3866 0.6763 -0.0544 0.024 Uiso calc R 1 . .
C C16 0.12079(9) 0.36502(12) -0.55014(7) 0.02213(19) Uani d . 1 . .
H H16A 0.0634 0.2954 -0.5728 0.033 Uiso calc R 1 . .
H H16B 0.1926 0.3239 -0.5568 0.033 Uiso calc R 1 . .
H H16C 0.1103 0.4570 -0.5831 0.033 Uiso calc R 1 . .
C C17 0.62637(9) 0.68492(15) 0.24428(8) 0.0275(2) Uani d . 1 . .
H H17A 0.6788 0.7271 0.2911 0.041 Uiso calc R 1 . .
H H17B 0.6622 0.6701 0.1918 0.041 Uiso calc R 1 . .
H H17C 0.6002 0.5907 0.2637 0.041 Uiso calc R 1 . .

loop_
_atom_site_aniso_label
_atom_site_aniso_U_11
_atom_site_aniso_U_22
_atom_site_aniso_U_33
_atom_site_aniso_U_12
_atom_site_aniso_U_13
_atom_site_aniso_U_23
O1 0.0168(3) 0.0233(3) 0.0219(3) -0.0020(3) 0.0037(2) 0.0006(3)
O2 0.0180(3) 0.0280(5) 0.0123(3) -0.0043(4) 0.0039(3) 0.0002(4)
C19 0.0230(7) 0.0273(6) 0.0170(5) -0.0032(5) 0.0059(4) 0.0012(4)
Cl1 0.029(4) 0.030(4) 0.015(2) 0.010(3) -0.002(2) -0.005(2)
O4 0.0166(4) 0.0548(7) 0.0156(4) -0.0115(4) 0.0017(4) 0.0030(5)
C18 0.0205(5) 0.0761(11) 0.0171(6) -0.0165(6) 0.0029(4) 0.0063(6)
Cl2 0.021(4) 0.049(5) 0.035(8) -0.012(3) -0.006(4) -0.005(4)
O3 0.0154(3) 0.0334(4) 0.0182(3) -0.0003(3) -0.0017(2) -0.0037(3)
C1 0.0195(4) 0.0190(4) 0.0187(4) -0.0040(3) 0.0022(3) -0.0018(3)
C2 0.0195(4) 0.0198(4) 0.0191(4) -0.0027(3) 0.0034(3) 0.0001(3)
C3 0.0153(4) 0.0194(4) 0.0185(4) 0.0010(3) 0.0012(3) -0.0017(3)
C4 0.0188(4) 0.0197(4) 0.0226(4) -0.0030(3) 0.0024(3) -0.0043(3)
C5 0.0178(4) 0.0185(4) 0.0214(4) -0.0038(3) 0.0031(3) -0.0014(3)
C6 0.0136(4) 0.0175(4) 0.0178(4) -0.0006(3) 0.0008(3) -0.0003(3)
C7 0.0153(4) 0.0163(4) 0.0177(4) 0.0004(3) 0.0009(3) 0.0002(3)
C8 0.0150(4) 0.0210(4) 0.0173(4) -0.0018(3) 0.0015(3) -0.0012(3)
C9 0.0145(4) 0.0200(4) 0.0180(4) 0.0001(3) 0.0015(3) 0.0002(3)
C10 0.0142(4) 0.0216(4) 0.0156(4) 0.0008(3) 0.0013(3) 0.0006(3)
C11 0.0148(4) 0.0214(4) 0.0170(4) 0.0004(3) 0.0030(3) 0.0005(3)
C12 0.0155(4) 0.0222(4) 0.0148(4) 0.0029(3) 0.0029(3) 0.0003(3)
C13 0.0132(4) 0.0264(5) 0.0156(4) 0.0006(3) 0.0005(3) -0.0013(3)
C14 0.0138(4) 0.0310(5) 0.0165(4) -0.0024(3) 0.0023(3) 0.0010(3)
C15 0.0148(4) 0.0299(5) 0.0153(4) -0.0011(3) 0.0016(3) 0.0000(3)
C16 0.0219(4) 0.0250(5) 0.0196(4) -0.0001(4) 0.0031(3) -0.0036(3)
C17 0.0174(4) 0.0424(6) 0.0214(5) 0.0030(4) -0.0019(3) 0.0012(4)

loop_
_atom_type_symbol
_atom_type_description
_atom_type_scat_dispersion_real
_atom_type_scat_dispersion_imag
_atom_type_scat_source
C C 0.0033 0.0016 'International Tables Vol C Tables 4.2.6.8 and 6.1.1.4'
H H 0.0000 0.0000 'International Tables Vol C Tables 4.2.6.8 and 6.1.1.4'
O O 0.0106 0.0060 'International Tables Vol C Tables 4.2.6.8 and 6.1.1.4'
Cl Cl 0.1484 0.1585 'International Tables Vol C Tables 4.2.6.8 and 6.1.1.4'

loop_
_geom_angle_atom_site_label_1
_geom_angle_atom_site_label_2
_geom_angle_atom_site_label_3
_geom_angle
C12 O2 C19 116.68(10)
C14 O4 C18 116.33(10)
C13 O3 C17 111.92(8)
C2 C1 C6 120.50(9)
C2 C1 H1A 119.8
C6 C1 H1A 119.8
C1 C2 C3 120.81(9)
C1 C2 H2A 119.6
C3 C2 H2A 119.6
C2 C3 C4 118.34(9)
C2 C3 C16 120.88(9)
C4 C3 C16 120.78(9)
C5 C4 C3 121.09(9)
C5 C4 H4A 119.5
C3 C4 H4A 119.5
C4 C5 C6 120.19(9)
C4 C5 H5A 119.9
C6 C5 H5A 119.9
C1 C6 C5 119.03(9)
C1 C6 C7 122.04(8)
C5 C6 C7 118.93(8)
O1 C7 C8 122.20(9)
O1 C7 C6 120.38(8)
C8 C7 C6 117.37(8)
C9 C8 C7 120.95(9)
C9 C8 H8A 119.5
C7 C8 H8A 119.5
C8 C9 C10 126.65(9)
C8 C9 H9A 116.7
C10 C9 H9A 116.7
C11 C10 C15 120.23(8)
C11 C10 C9 117.75(8)
C15 C10 C9 121.99(8)
C12 C11 C10 119.86(8)
C12 C11 H11A 120.1
C10 C11 H11A 120.1
O2 C12 C11 124.71(9)
O2 C12 C13 115.04(9)
C11 C12 C13 120.20(8)
O2 C12 Cl1 20.16(16)
C11 C12 Cl1 106.38(18)
C13 C12 Cl1 132.97(18)
O3 C13 C12 119.62(8)
O3 C13 C14 120.66(8)
C12 C13 C14 119.71(9)
O4 C14 C15 124.82(10)
O4 C14 C13 114.76(10)
C15 C14 C13 120.43(9)
O4 C14 Cl2 12.1(4)
C15 C14 Cl2 113.0(4)
C13 C14 Cl2 126.5(4)
C14 C15 C10 119.56(9)
C14 C15 H15A 120.2
C10 C15 H15A 120.2
C3 C16 H16A 109.5
C3 C16 H16B 109.5
H16A C16 H16B 109.5
C3 C16 H16C 109.5
H16A C16 H16C 109.5
H16B C16 H16C 109.5
O3 C17 H17A 109.5
O3 C17 H17B 109.5
H17A C17 H17B 109.5
O3 C17 H17C 109.5
H17A C17 H17C 109.5
H17B C17 H17C 109.5

loop_
_geom_bond_atom_site_label_1
_geom_bond_atom_site_label_2
_geom_bond_distance
O1 C7 1.2297(11)
O2 C12 1.3647(14)
O2 C19 1.435(3)
C19 H19A 0.9600
C19 H19B 0.9600
C19 H19C 0.9600
Cl1 C12 1.884(5)
O4 C14 1.3578(18)
O4 C18 1.437(2)
C18 H18A 0.9600
C18 H18B 0.9600
C18 H18C 0.9600
Cl2 C14 1.804(15)
O3 C13 1.3726(12)
O3 C17 1.4344(13)
C1 C2 1.3902(13)
C1 C6 1.3953(13)
C1 H1A 0.9300
C2 C3 1.3971(14)
C2 H2A 0.9300
C3 C4 1.3973(14)
C3 C16 1.5048(14)
C4 C5 1.3903(14)
C4 H4A 0.9300
C5 C6 1.3965(13)
C5 H5A 0.9300
C6 C7 1.4932(13)
C7 C8 1.4777(13)
C8 C9 1.3428(13)
C8 H8A 0.9300
C9 C10 1.4603(13)
C9 H9A 0.9300
C10 C11 1.3992(13)
C10 C15 1.4050(13)
C11 C12 1.3962(13)
C11 H11A 0.9300
C12 C13 1.3981(13)
C13 C14 1.4038(13)
C14 C15 1.3919(14)
C15 H15A 0.9300
C16 H16A 0.9600
C16 H16B 0.9600
C16 H16C 0.9600
C17 H17A 0.9600
C17 H17B 0.9600
C17 H17C 0.9600

loop_
_geom_hbond_atom_site_label_D
_geom_hbond_atom_site_label_H
_geom_hbond_atom_site_label_A
_geom_hbond_site_symmetry_A
_geom_hbond_distance_DH
_geom_hbond_distance_HA
_geom_hbond_distance_DA
_geom_hbond_angle_DHA
_geom_hbond_publ_flag
C9 H9A O1 1_555 0.93 2.50 2.8330(10) 101 y
C11 H11A O1 3_565 0.93 2.60 3.4240(10) 148 y
C16 H16A O1 4_565 0.96 2.43 3.2990(10) 151 y
C17 H17B O4 1_555 0.96 2.60 3.103(2) 113 y
C2 H2A Cg2 4_575 0.93 2.99 3.7160(10) 137 y
C16 H16C Cg1 3_564 0.96 2.86 3.4650(10) 122 y
C17 H17A Cg1 3_665 0.96 2.97 3.5830(10) 123 y

loop_
_geom_torsion_atom_site_label_1
_geom_torsion_atom_site_label_2
_geom_torsion_atom_site_label_3
_geom_torsion_atom_site_label_4
_geom_torsion
C6 C1 C2 C3 -1.97(15)
C1 C2 C3 C4 0.51(15)
C1 C2 C3 C16 -179.84(9)
C2 C3 C4 C5 1.38(15)
C16 C3 C4 C5 -178.27(9)
C3 C4 C5 C6 -1.83(15)
C2 C1 C6 C5 1.52(14)
C2 C1 C6 C7 -178.12(9)
C4 C5 C6 C1 0.35(14)
C4 C5 C6 C7 180.00(9)
C1 C6 C7 O1 146.85(10)
C5 C6 C7 O1 -32.79(13)
C1 C6 C7 C8 -35.66(13)
C5 C6 C7 C8 144.70(9)
O1 C7 C8 C9 10.37(15)
C6 C7 C8 C9 -167.07(9)
C7 C8 C9 C10 177.09(9)
C8 C9 C10 C11 179.59(9)
C8 C9 C10 C15 1.24(16)
C15 C10 C11 C12 0.64(14)
C9 C10 C11 C12 -177.74(9)
C19 O2 C12 C11 14.91(14)
C19 O2 C12 C13 -167.63(10)
C19 O2 C12 Cl1 -12.1(4)
C10 C11 C12 O2 177.25(10)
C10 C11 C12 C13 -0.09(14)
C10 C11 C12 Cl1 -173.36(14)
C17 O3 C13 C12 99.56(11)
C17 O3 C13 C14 -81.19(12)
O2 C12 C13 O3 1.43(14)
C11 C12 C13 O3 179.02(9)
Cl1 C12 C13 O3 -9.8(2)
O2 C12 C13 C14 -177.82(10)
C11 C12 C13 C14 -0.24(15)
Cl1 C12 C13 C14 170.93(18)
C18 O4 C14 C15 0.1(2)
C18 O4 C14 C13 -179.80(12)
C18 O4 C14 Cl2 -13.0(18)
O3 C13 C14 O4 0.68(15)
C12 C13 C14 O4 179.93(11)
O3 C13 C14 C15 -179.24(10)
C12 C13 C14 C15 0.01(16)
O3 C13 C14 Cl2 -2.7(5)
C12 C13 C14 Cl2 176.5(4)
O4 C14 C15 C10 -179.37(11)
C13 C14 C15 C10 0.54(16)
Cl2 C14 C15 C10 -176.4(4)
C11 C10 C15 C14 -0.87(15)
C9 C10 C15 C14 177.44(10)
